data_7226204
loop_
_publ_author_name
'Guo, Weiming'
'Zhang, Tonglai'
'Zhang, Bo'
'Feng, Yongan'
'Chen, Sitong'
'Mi, Zhenhao'

_publ_section_title
;
 Studies on sodium polymers based on Di(1H-tetrazol-5-yl) methanone oxime
;
_journal_name_full 'RSC Adv.'
_journal_paper_doi 10.1039/C6RA15591J
_journal_year 2016
_chemical_absolute_configuration unk
_chemical_formula_moiety 'C3 H6 N9 Na O3, 2(H2 O)'
_chemical_formula_sum 'C3 H10 N9 Na O5'
_chemical_formula_weight 275.19
_chemical_name_systematic
;
 ? 
;
_space_group_crystal_system monoclinic
_space_group_IT_number 7
_space_group_name_Hall 'P -2yac'
_space_group_name_H-M_alt 'P 1 n 1'
_symmetry_space_group_name_Hall 'P -2yac'
_symmetry_space_group_name_H-M 'P 1 n 1'
_atom_sites_solution_hydrogens geom
_atom_sites_solution_primary direct
_atom_sites_solution_secondary difmap
_audit_creation_date 2016-04-11
_audit_creation_method
;
Olex2 1.2
(compiled 2016.02.19 svn.r3266 for OlexSys, GUI svn.r5155)
;
_audit_update_record
;
2016-05-12 deposited with the CCDC.
2016-07-15 downloaded from the CCDC.
;
_cell_angle_alpha 90.00
_cell_angle_beta 106.25(3)
_cell_angle_gamma 90.00
_cell_formula_units_Z 2
_cell_length_a 11.797(2)
_cell_length_b 3.5480(7)
_cell_length_c 13.404(3)
_cell_measurement_reflns_used 1933
_cell_measurement_temperature 153.1500
_cell_measurement_theta_max 27.4816
_cell_measurement_theta_min 1.5824
_cell_volume 538.6(2)
_computing_cell_refinement 'CrystalClear (Rigaku Inc., 2008)'
_computing_data_collection 'CrystalClear (Rigaku Inc., 2008)'
_computing_data_reduction 'CrystalClear (Rigaku Inc., 2008)'
_computing_molecular_graphics 'Olex2 (Dolomanov et al., 2009)'
_computing_publication_material 'Olex2 (Dolomanov et al., 2009)'
_computing_structure_refinement 'XL (Sheldrick, 2008)'
_computing_structure_solution
;
????
;
_diffrn_ambient_temperature 153.1500
_diffrn_detector_area_resol_mean 28.5714
_diffrn_measured_fraction_theta_full 0.995
_diffrn_measured_fraction_theta_max 0.995
_diffrn_measurement_details
;
scan:
    Number of images: 360
               Slice: -110.0000 - 70.0000
         Image width: 0.5000
            Exp time: 1.0000
       Rotation axis: Omega
               Omega: 0.0000
                 Chi: 45.0000
                 Phi: 180.0000
                 XTD: 44.7937
              2theta: -20.1783
scan:
    Number of images: 360
               Slice: -110.0000 - 70.0000
         Image width: 0.5000
            Exp time: 1.0000
       Rotation axis: Omega
               Omega: 0.0000
                 Chi: 45.0000
                 Phi: 90.0000
                 XTD: 44.7937
              2theta: -20.1783
scan:
    Number of images: 360
               Slice: -110.0000 - 70.0000
         Image width: 0.5000
            Exp time: 1.0000
       Rotation axis: Omega
               Omega: 0.0000
                 Chi: 45.0000
                 Phi: 0.0000
                 XTD: 44.7937
              2theta: -20.1783
;
_diffrn_measurement_device
;
Saturn724+ (2x2 bin mode)
;
_diffrn_measurement_device_details
;
AFC10: Fixed Chi 2 circle
;
_diffrn_measurement_device_type 'multiwire proportional'
_diffrn_measurement_method dtprofit.ref
_diffrn_orient_matrix_type d*Trek
_diffrn_orient_matrix_UB_11 -0.0025
_diffrn_orient_matrix_UB_12 0.0835
_diffrn_orient_matrix_UB_13 -0.0287
_diffrn_orient_matrix_UB_21 0.2808
_diffrn_orient_matrix_UB_22 0.0149
_diffrn_orient_matrix_UB_23 0.0186
_diffrn_orient_matrix_UB_31 0.0053
_diffrn_orient_matrix_UB_32 -0.0034
_diffrn_orient_matrix_UB_33 -0.0774
_diffrn_radiation_detector CCD
_diffrn_radiation_monochromator 'Graphite Monochromator'
_diffrn_radiation_type MoK\a
_diffrn_radiation_wavelength 0.71073
_diffrn_reflns_av_R_equivalents 0.0285
_diffrn_reflns_av_unetI/netI 0.0294
_diffrn_reflns_limit_h_max 15
_diffrn_reflns_limit_h_min -15
_diffrn_reflns_limit_k_max 4
_diffrn_reflns_limit_k_min -4
_diffrn_reflns_limit_l_max 17
_diffrn_reflns_limit_l_min -17
_diffrn_reflns_number 5918
_diffrn_reflns_theta_full 27.49
_diffrn_reflns_theta_max 27.49
_diffrn_reflns_theta_min 2.71
_diffrn_source 'Rotating Anode'
_diffrn_source_current 90.0000
_diffrn_source_power 4.5000
_diffrn_source_voltage 50.0000
_exptl_absorpt_coefficient_mu 0.184
_exptl_absorpt_correction_T_max 1.0000
_exptl_absorpt_correction_T_min 0.9384
_exptl_absorpt_correction_type multi-scan
_exptl_absorpt_process_details 'CrystalClear (Rigaku Inc., 2008)'
_exptl_crystal_colour Colorless
_exptl_crystal_density_diffrn 1.697
_exptl_crystal_density_method 'not measured'
_exptl_crystal_description Prism
_exptl_crystal_F_000 284
_exptl_crystal_size_max 0.24
_exptl_crystal_size_mid 0.21
_exptl_crystal_size_min 0.18
_refine_diff_density_max 0.505
_refine_diff_density_min -0.620
_refine_diff_density_rms 0.164
_refine_ls_abs_structure_details 'Flack H D (1983), Acta Cryst. A39, 876-881'
_refine_ls_abs_structure_Flack -0.2(4)
_refine_ls_extinction_method none
_refine_ls_goodness_of_fit_ref 1.230
_refine_ls_hydrogen_treatment constr
_refine_ls_matrix_type full
_refine_ls_number_parameters 163
_refine_ls_number_reflns 2434
_refine_ls_number_restraints 2
_refine_ls_restrained_S_all 1.229
_refine_ls_R_factor_all 0.0367
_refine_ls_R_factor_gt 0.0334
_refine_ls_shift/su_max 0.000
_refine_ls_shift/su_mean 0.000
_refine_ls_structure_factor_coef Fsqd
_refine_ls_weighting_details 'calc w=1/[\s^2^(Fo^2^)+(0.0770P)^2^+0.0550P] where P=(Fo^2^+2Fc^2^)/3'
_refine_ls_weighting_scheme calc
_refine_ls_wR_factor_gt 0.0999
_refine_ls_wR_factor_ref 0.1223
_reflns_number_gt 2393
_reflns_number_total 2434
_reflns_threshold_expression >2sigma(I)
_cod_data_source_file c6ra15591j1.cif
_cod_data_source_block bwn16030
_cod_depositor_comments
;
The following automatic conversions were performed:

'_exptl_absorpt_correction_type' value 'Multi-scan' changed to
'multi-scan' according to
/usr/data/users/saulius/crontab/automatic-downloads/rss-feeds/RSC/lib/dictionaries/cif_core.dic
dictionary named 'cif_core.dic' version 2.4.2 from 2011-04-26.

Automatic conversion script
Id: cif_fix_values 4268 2015-11-12 08:31:59Z antanas 
;
_cod_original_cell_volume 538.65(19)
_cod_database_code 7226204
_diffrn_number_total 1436
_olex2_refinement_description
;
1. Fixed Uiso
 At 1.2 times of:
  All N(H) groups, All O(H) groups, All O(H,H) groups
2.a Riding coordinates:
 O1(H1A,H1B), O2(H2A,H2B), O3(H3A,H3B), O4(H4A,H4B), O5(H5), N8(H8)
;
_olex2_submission_special_instructions 'No special instructions were received'

loop_
_space_group_symop_id
_space_group_symop_operation_xyz
1 'x, y, z'
2 'x+1/2, -y, z+1/2'

loop_
_atom_site_label
_atom_site_type_symbol
_atom_site_fract_x
_atom_site_fract_y
_atom_site_fract_z
_atom_site_U_iso_or_equiv
_atom_site_adp_type
_atom_site_occupancy
_atom_site_calc_flag
_atom_site_refinement_flags_posn
Na1 Na 0.58192(8) 0.4608(3) 0.58902(7) 0.0162(2) Uani 1 d .
O1 O 0.71738(15) 0.9427(5) 0.64851(14) 0.0181(4) Uani 1 d .
H1A H 0.7528 1.0027 0.7099 0.022 Uiso 1 d R
H1B H 0.7544 0.9819 0.6043 0.022 Uiso 1 d R
O2 O 0.44021(15) -0.0256(5) 0.54130(14) 0.0189(4) Uani 1 d .
H2A H 0.3907 0.0064 0.5750 0.023 Uiso 1 d R
H2B H 0.4058 -0.0307 0.4773 0.023 Uiso 1 d R
O3 O 0.33757(16) 0.7527(5) 0.34014(15) 0.0187(4) Uani 1 d .
H3A H 0.2829 0.6077 0.3445 0.022 Uiso 1 d R
H3B H 0.3936 0.6167 0.3341 0.022 Uiso 1 d R
O4 O 0.24193(15) 0.2078(5) 0.60970(13) 0.0182(4) Uani 1 d .
H4A H 0.2248 0.0602 0.6523 0.022 Uiso 1 d R
H4B H 0.2342 0.4269 0.6306 0.022 Uiso 1 d R
O5 O 0.49286(15) 1.0166(6) 1.06604(14) 0.0205(4) Uani 1 d .
H5 H 0.5026 1.0954 1.1270 0.025 Uiso 1 d R
N1 N 0.64839(17) 0.3823(6) 0.41976(15) 0.0145(4) Uani 1 d .
N2 N 0.54745(17) 0.3821(6) 0.34300(17) 0.0152(4) Uani 1 d .
N3 N 0.56654(18) 0.2619(6) 0.25649(17) 0.0158(4) Uani 1 d .
N4 N 0.68171(17) 0.1793(6) 0.27313(16) 0.0153(4) Uani 1 d .
N5 N 0.42543(17) 0.5963(6) 0.77991(16) 0.0153(4) Uani 1 d .
N6 N 0.53277(18) 0.5200(6) 0.76634(16) 0.0173(4) Uani 1 d .
N7 N 0.61568(18) 0.5769(6) 0.85130(17) 0.0168(4) Uani 1 d .
N8 N 0.56398(17) 0.6957(6) 0.92305(16) 0.0146(4) Uani 1 d .
H8 H 0.5936 0.7760 0.9881 0.017 Uiso 1 d R
N9 N 0.37482(17) 0.9609(6) 1.01969(15) 0.0144(4) Uani 1 d .
C1 C 0.72878(19) 0.2536(6) 0.37349(17) 0.0124(4) Uani 1 d .
C2 C 0.4463(2) 0.7046(6) 0.87885(18) 0.0120(4) Uani 1 d .
C3 C 0.3546(2) 0.8097(6) 0.92876(17) 0.0129(4) Uani 1 d .

loop_
_atom_site_aniso_label
_atom_site_aniso_U_11
_atom_site_aniso_U_22
_atom_site_aniso_U_33
_atom_site_aniso_U_23
_atom_site_aniso_U_13
_atom_site_aniso_U_12
Na1 0.0158(4) 0.0165(4) 0.0162(4) -0.0013(4) 0.0044(3) -0.0010(4)
O1 0.0160(8) 0.0241(9) 0.0148(9) -0.0003(7) 0.0054(6) -0.0035(7)
O2 0.0150(8) 0.0245(8) 0.0167(8) -0.0022(7) 0.0036(7) -0.0003(7)
O3 0.0131(8) 0.0227(8) 0.0202(8) 0.0000(7) 0.0045(6) 0.0000(7)
O4 0.0171(7) 0.0240(9) 0.0134(8) -0.0007(7) 0.0042(6) -0.0020(7)
O5 0.0095(8) 0.0349(10) 0.0149(8) -0.0077(7) -0.0002(6) -0.0012(7)
N1 0.0115(8) 0.0191(9) 0.0128(9) 0.0003(8) 0.0029(7) 0.0015(8)
N2 0.0119(9) 0.0192(9) 0.0145(9) -0.0014(8) 0.0036(7) 0.0006(7)
N3 0.0136(9) 0.0204(9) 0.0134(9) -0.0021(7) 0.0037(7) 0.0003(7)
N4 0.0120(9) 0.0183(10) 0.0142(9) -0.0028(8) 0.0014(7) -0.0014(7)
N5 0.0139(9) 0.0195(9) 0.0131(9) -0.0008(8) 0.0049(7) 0.0009(8)
N6 0.0138(9) 0.0228(10) 0.0165(10) -0.0034(8) 0.0063(7) -0.0005(8)
N7 0.0158(10) 0.0209(10) 0.0157(10) -0.0029(8) 0.0074(7) 0.0008(8)
N8 0.0113(9) 0.0194(9) 0.0137(9) -0.0014(8) 0.0047(7) 0.0006(7)
N9 0.0092(8) 0.0196(9) 0.0127(9) -0.0015(7) 0.0002(7) -0.0005(7)
C1 0.0118(10) 0.0149(9) 0.0106(10) 0.0016(8) 0.0033(8) -0.0010(8)
C2 0.0122(10) 0.0121(9) 0.0117(10) -0.0004(8) 0.0031(8) -0.0010(8)
C3 0.0112(9) 0.0147(9) 0.0127(11) 0.0006(8) 0.0031(8) 0.0009(8)

loop_
_atom_type_symbol
_atom_type_description
_atom_type_scat_dispersion_real
_atom_type_scat_dispersion_imag
_atom_type_scat_source
C C 0.0033 0.0016 'International Tables Vol C Tables 4.2.6.8 and 6.1.1.4'
H H 0.0000 0.0000 'International Tables Vol C Tables 4.2.6.8 and 6.1.1.4'
N N 0.0061 0.0033 'International Tables Vol C Tables 4.2.6.8 and 6.1.1.4'
O O 0.0106 0.0060 'International Tables Vol C Tables 4.2.6.8 and 6.1.1.4'
Na Na 0.0362 0.0249 'International Tables Vol C Tables 4.2.6.8 and 6.1.1.4'

loop_
_geom_angle_atom_site_label_1
_geom_angle_atom_site_label_2
_geom_angle_atom_site_label_3
_geom_angle
_geom_angle_site_symmetry_1
_geom_angle_site_symmetry_3
Na1 Na1 Na1 180.00(3) 1_565 1_545
O1 Na1 Na1 137.38(5) . 1_545
O1 Na1 Na1 40.57(5) 1_545 1_545
O1 Na1 Na1 139.43(5) 1_545 1_565
O1 Na1 Na1 42.63(5) . 1_565
O1 Na1 O1 96.81(7) . 1_545
O1 Na1 O2 83.97(7) . 1_565
O1 Na1 O2 175.46(7) 1_545 1_565
O1 Na1 O2 175.39(8) . .
O1 Na1 N1 91.81(7) . .
O1 Na1 N1 82.78(7) 1_545 .
O1 Na1 N6 86.26(7) . .
O1 Na1 N6 93.19(7) 1_545 .
O2 Na1 Na1 41.53(5) 1_565 1_565
O2 Na1 Na1 138.47(5) 1_565 1_545
O2 Na1 Na1 43.09(5) . 1_545
O2 Na1 Na1 136.91(5) . 1_565
O2 Na1 O1 83.48(7) . 1_545
O2 Na1 O2 95.38(7) . 1_565
O2 Na1 N1 92.79(7) . .
O2 Na1 N1 101.67(7) 1_565 .
O2 Na1 N6 89.13(7) . .
O2 Na1 N6 82.39(7) 1_565 .
N1 Na1 Na1 96.11(5) . 1_565
N1 Na1 Na1 83.89(5) . 1_545
N6 Na1 Na1 94.63(5) . 1_545
N6 Na1 Na1 85.37(5) . 1_565
N6 Na1 N1 175.31(7) . .
Na1 O1 Na1 96.80(7) . 1_565
Na1 O1 H1A 129.0 . .
Na1 O1 H1A 103.4 1_565 .
Na1 O1 H1B 108.8 . .
Na1 O1 H1B 93.9 1_565 .
H1A O1 H1B 115.8 . .
Na1 O2 Na1 95.38(7) . 1_545
Na1 O2 H2A 107.6 . .
Na1 O2 H2A 119.3 1_545 .
Na1 O2 H2B 113.3 . .
Na1 O2 H2B 110.6 1_545 .
H2A O2 H2B 109.9 . .
H3A O3 H3B 107.2 . .
H4A O4 H4B 106.3 . .
H4B O4 H4A 106.3 . .
H4B O4 H4B 0.0 . .
N9 O5 H5 109.5 . .
N2 N1 Na1 104.41(14) . .
N2 N1 C1 103.59(18) . .
C1 N1 Na1 148.72(15) . .
N3 N2 N1 110.10(18) . .
N2 N3 N4 109.81(19) . .
C1 N4 N3 103.9(2) . .
C2 N5 N6 105.74(19) . .
N5 N6 Na1 126.33(16) . .
N7 N6 Na1 120.61(15) . .
N7 N6 N5 110.82(19) . .
N6 N7 N8 107.26(19) . .
N7 N8 H8 132.0 . .
N7 N8 C2 108.10(19) . .
C2 N8 H8 119.7 . .
C3 N9 O5 112.57(19) . .
N1 C1 C3 123.8(2) . 2_564
N4 C1 N1 112.6(2) . .
N4 C1 C3 123.6(2) . 2_564
N5 C2 N8 108.1(2) . .
N5 C2 C3 124.8(2) . .
N8 C2 C3 127.2(2) . .
N9 C3 C1 115.52(19) . 2_465
N9 C3 C2 124.7(2) . .
C2 C3 C1 119.8(2) . 2_465

loop_
_geom_bond_atom_site_label_1
_geom_bond_atom_site_label_2
_geom_bond_distance
_geom_bond_site_symmetry_2
Na1 Na1 3.5480(7) 1_565
Na1 Na1 3.5480(7) 1_545
Na1 O1 2.420(2) 1_545
Na1 O1 2.324(2) .
Na1 O2 2.435(2) 1_565
Na1 O2 2.363(2) .
Na1 N1 2.614(2) .
Na1 N6 2.608(2) .
O1 Na1 2.420(2) 1_565
O1 H1A 0.8400 .
O1 H1B 0.8398 .
O2 Na1 2.435(2) 1_545
O2 H2A 0.8402 .
O2 H2B 0.8400 .
O3 H3A 0.8399 .
O3 H3B 0.8400 .
O4 H4A 0.8401 .
O4 H4B 0.8400 .
O4 H4B 0.8400 .
O5 H5 0.8401 .
O5 N9 1.371(2) .
N1 N2 1.338(3) .
N1 C1 1.350(3) .
N2 N3 1.313(3) .
N3 N4 1.346(3) .
N4 C1 1.330(3) .
N5 N6 1.356(3) .
N5 C2 1.336(3) .
N6 N7 1.293(3) .
N7 N8 1.343(3) .
N8 H8 0.8901 .
N8 C2 1.349(3) .
N9 C3 1.291(3) .
C1 C3 1.479(3) 2_564
C2 C3 1.470(3) .
C3 C1 1.479(3) 2_465

loop_
_geom_torsion_atom_site_label_1
_geom_torsion_atom_site_label_2
_geom_torsion_atom_site_label_3
_geom_torsion_atom_site_label_4
_geom_torsion
_geom_torsion_site_symmetry_1
_geom_torsion_site_symmetry_4
Na1 Na1 O1 Na1 180.0 1_545 1_565
Na1 Na1 O2 Na1 179.999(2) 1_565 1_545
Na1 Na1 N1 N2 -88.47(13) 1_565 .
Na1 Na1 N1 N2 91.53(13) 1_545 .
Na1 Na1 N1 C1 118.6(3) 1_565 .
Na1 Na1 N1 C1 -61.4(3) 1_545 .
Na1 Na1 N6 N5 79.11(19) 1_565 .
Na1 Na1 N6 N5 -100.89(19) 1_545 .
Na1 Na1 N6 N7 -82.30(18) 1_565 .
Na1 Na1 N6 N7 97.71(18) 1_545 .
Na1 N1 N2 N3 -166.07(15) . .
Na1 N1 C1 N4 153.5(2) . .
Na1 N1 C1 C3 -24.6(4) . 2_564
Na1 N6 N7 N8 163.60(14) . .
O1 Na1 O1 Na1 180.0 1_545 1_565
O1 Na1 O2 Na1 -4.42(7) 1_545 1_545
O1 Na1 O2 Na1 -98.3(10) . 1_545
O1 Na1 N1 N2 132.38(14) 1_545 .
O1 Na1 N1 N2 -130.99(14) . .
O1 Na1 N1 C1 -20.5(3) 1_545 .
O1 Na1 N1 C1 76.1(3) . .
O1 Na1 N6 N5 -141.54(19) 1_545 .
O1 Na1 N6 N5 121.8(2) . .
O1 Na1 N6 N7 -39.56(19) . .
O1 Na1 N6 N7 57.06(19) 1_545 .
O2 Na1 O1 Na1 -86.7(10) . 1_565
O2 Na1 O1 Na1 -4.50(7) 1_565 1_565
O2 Na1 O2 Na1 180.0 1_565 1_545
O2 Na1 N1 N2 -46.77(15) 1_565 .
O2 Na1 N1 N2 49.31(14) . .
O2 Na1 N1 C1 160.3(3) 1_565 .
O2 Na1 N1 C1 -103.6(3) . .
O2 Na1 N6 N5 37.43(19) 1_565 .
O2 Na1 N6 N5 -58.11(19) . .
O2 Na1 N6 N7 140.49(19) . .
O2 Na1 N6 N7 -123.97(19) 1_565 .
O5 N9 C3 C1 -179.16(19) . 2_465
O5 N9 C3 C2 0.2(3) . .
N1 Na1 O1 Na1 97.05(7) . 1_565
N1 Na1 O2 Na1 77.99(7) . 1_545
N1 Na1 N6 N5 -172.3(9) . .
N1 Na1 N6 N7 26.3(11) . .
N1 N2 N3 N4 -0.2(3) . .
N2 N1 C1 N4 0.5(2) . .
N2 N1 C1 C3 -177.6(2) . 2_564
N2 N3 N4 C1 0.5(3) . .
N3 N4 C1 N1 -0.6(3) . .
N3 N4 C1 C3 177.5(2) . 2_564
N5 N6 N7 N8 -0.4(3) . .
N5 C2 C3 N9 -170.4(2) . .
N5 C2 C3 C1 8.9(3) . 2_465
N6 Na1 O1 Na1 -87.23(8) . 1_565
N6 Na1 O2 Na1 -97.72(7) . 1_545
N6 Na1 N1 N2 163.4(9) . .
N6 Na1 N1 C1 10.5(11) . .
N6 N5 C2 N8 0.5(3) . .
N6 N5 C2 C3 -179.0(2) . .
N6 N7 N8 C2 0.7(3) . .
N7 N8 C2 N5 -0.7(3) . .
N7 N8 C2 C3 178.7(2) . .
N8 C2 C3 N9 10.3(4) . .
N8 C2 C3 C1 -170.4(2) . 2_465
C1 N1 N2 N3 -0.2(2) . .
C2 N5 N6 Na1 -162.93(15) . .
C2 N5 N6 N7 0.0(3) . .
